data_7112209
loop_
_publ_author_name
'Gopal Sathishkannan'
'Kannupal Srinivasan'

_publ_section_title
;
 [3+3] Annulation of donor-acceptor cyclopropanes with
 mercaptoacetaldehyde: application to the synthesis of tetrasubstituted
 thiophenes
;
_journal_name_full Chem.Commun.
_journal_page_first 4062
_journal_paper_doi 10.1039/C4CC00565A
_journal_volume 50
_journal_year 2014
_chemical_formula_moiety 'C22 H22 O6 S'
_chemical_formula_sum 'C22 H22 O6 S'
_chemical_formula_weight 414.46
_chemical_name_systematic
;
 ? 
;
_space_group_crystal_system monoclinic
_space_group_IT_number 14
_space_group_name_Hall '-P 2yn'
_space_group_name_H-M_alt 'P 1 21/n 1'
_symmetry_space_group_name_Hall '-P 2yn'
_symmetry_space_group_name_H-M 'P 1 21/n 1'
_atom_sites_solution_hydrogens geom
_atom_sites_solution_primary iterative
_atom_sites_solution_secondary difmap
_audit_creation_date 2013-10-14
_audit_creation_method
;
  Olex2 1.2-ac2
  (compiled 2012.03.27 svn.r2268, GUI svn.r4156)
;
_cell_angle_alpha 90.00
_cell_angle_beta 95.99(2)
_cell_angle_gamma 90.00
_cell_formula_units_Z 4
_cell_length_a 7.107(3)
_cell_length_b 8.543(3)
_cell_length_c 34.204(8)
_cell_measurement_reflns_used 860
_cell_measurement_temperature 293(2)
_cell_measurement_theta_max 29.7056
_cell_measurement_theta_min 3.8203
_cell_volume 2065.4(12)
_computing_cell_refinement
;
CrysAlisPro, Agilent Technologies,
Version 1.171.36.21 (release 14-08-2012 CrysAlis171 .NET)
(compiled Sep 14 2012,17:21:16)
;
_computing_data_collection
;
CrysAlisPro, Agilent Technologies,
Version 1.171.36.21 (release 14-08-2012 CrysAlis171 .NET)
(compiled Sep 14 2012,17:21:16)
;
_computing_data_reduction
;
CrysAlisPro, Agilent Technologies,
Version 1.171.36.21 (release 14-08-2012 CrysAlis171 .NET)
(compiled Sep 14 2012,17:21:16)
;
_computing_molecular_graphics
;
O. V. Dolomanov, L. J. Bourhis, R. J. Gildea, J. A. K. Howard and H. Puschmann,
OLEX2: a complete structure solution, refinement and analysis program.
J. Appl. Cryst. (2009). 42, 339-341.
;
_computing_publication_material
;
O. V. Dolomanov, L. J. Bourhis, R. J. Gildea, J. A. K. Howard and H. Puschmann,
OLEX2: a complete structure solution, refinement and analysis program.
J. Appl. Cryst. (2009). 42, 339-341.
;
_computing_structure_refinement
;
SHELXL, G.M. Sheldrick, Acta Cryst.
(2008). A64, 112-122
;
_computing_structure_solution 'J. Appl. Cryst. (2007) 40, 786-790'
_diffrn_ambient_temperature 293(2)
_diffrn_detector_area_resol_mean 15.9821
_diffrn_measured_fraction_theta_full 0.9892
_diffrn_measured_fraction_theta_max 0.9071
_diffrn_measurement_details
;
  1 omega  -11.00   20.00   1.0000   15.4700
omega____ theta____ kappa____ phi______ frames
    -      -17.6522  -99.0000 -120.0000 31

  2 omega  -46.00  -21.00   1.0000   15.4700
omega____ theta____ kappa____ phi______ frames
    -      -17.6522   77.0000 -120.0000 25

  3 omega    0.00   50.00   1.0000   15.4700
omega____ theta____ kappa____ phi______ frames
    -      -17.6522   77.0000 -120.0000 50

  4 omega  -61.00  -35.00   1.0000   15.4700
omega____ theta____ kappa____ phi______ frames
    -      -17.6522 -178.0000  -60.0000 26

  5 omega  -84.00  -54.00   1.0000   15.4700
omega____ theta____ kappa____ phi______ frames
    -      -17.6522  178.0000   90.0000 30

  6 omega  -25.00    0.00   1.0000   15.4700
omega____ theta____ kappa____ phi______ frames
    -      -17.6522  -99.0000    0.0000 25

  7 omega  -25.00   10.00   1.0000   15.4700
omega____ theta____ kappa____ phi______ frames
    -      -17.6522  -99.0000  150.0000 35

  8 omega  -33.00   27.00   1.0000   15.4700
omega____ theta____ kappa____ phi______ frames
    -      -17.6522   57.0000    0.0000 60

  9 omega  -86.00  -51.00   1.0000   15.4700
omega____ theta____ kappa____ phi______ frames
    -      -17.6522  -57.0000 -180.0000 35
;
_diffrn_measurement_device_type 'Xcalibur, Eos'
_diffrn_measurement_method '\w scans'
_diffrn_orient_matrix_UB_11 -0.0879032000
_diffrn_orient_matrix_UB_12 0.0373625000
_diffrn_orient_matrix_UB_13 -0.0050110000
_diffrn_orient_matrix_UB_21 -0.0098904000
_diffrn_orient_matrix_UB_22 -0.0414360000
_diffrn_orient_matrix_UB_23 -0.0182393000
_diffrn_orient_matrix_UB_31 -0.0464664000
_diffrn_orient_matrix_UB_32 -0.0620907000
_diffrn_orient_matrix_UB_33 0.0087113000
_diffrn_radiation_monochromator graphite
_diffrn_radiation_type 'Mo K\a'
_diffrn_radiation_wavelength 0.7107
_diffrn_reflns_av_R_equivalents 0.0477
_diffrn_reflns_av_unetI/netI 0.0633
_diffrn_reflns_limit_h_max 9
_diffrn_reflns_limit_h_min -9
_diffrn_reflns_limit_k_max 10
_diffrn_reflns_limit_k_min -11
_diffrn_reflns_limit_l_max 43
_diffrn_reflns_limit_l_min -43
_diffrn_reflns_number 11955
_diffrn_reflns_theta_full 29.77
_diffrn_reflns_theta_max 29.77
_diffrn_reflns_theta_min 3.83
_diffrn_source 'Enhance (Mo) X-ray Source'
_exptl_absorpt_coefficient_mu 0.192
_exptl_absorpt_correction_T_max 1.00000
_exptl_absorpt_correction_T_min 0.96579
_exptl_absorpt_correction_type multi-scan
_exptl_absorpt_process_details
;
CrysAlisPro, Agilent Technologies,
Version 1.171.36.21 (release 14-08-2012 CrysAlis171 .NET)
(compiled Sep 14 2012,17:21:16)
Empirical absorption correction using spherical harmonics,
 implemented in SCALE3 ABSPACK scaling algorithm.
;
_exptl_crystal_density_diffrn 1.333
_exptl_crystal_density_method 'not measured'
_exptl_crystal_F_000 872
_refine_diff_density_max 0.255
_refine_diff_density_min -0.244
_refine_diff_density_rms 0.046
_refine_ls_extinction_method none
_refine_ls_goodness_of_fit_ref 1.047
_refine_ls_hydrogen_treatment mixed
_refine_ls_matrix_type full
_refine_ls_number_parameters 265
_refine_ls_number_reflns 4782
_refine_ls_number_restraints 0
_refine_ls_restrained_S_all 1.047
_refine_ls_R_factor_all 0.1140
_refine_ls_R_factor_gt 0.0664
_refine_ls_shift/su_max 0.672
_refine_ls_shift/su_mean 0.009
_refine_ls_structure_factor_coef Fsqd
_refine_ls_weighting_details 'calc w=1/[\s^2^(Fo^2^)+(0.0403P)^2^+1.1483P] where P=(Fo^2^+2Fc^2^)/3'
_refine_ls_weighting_scheme calc
_refine_ls_wR_factor_gt 0.1251
_refine_ls_wR_factor_ref 0.1420
_reflns_number_gt 2950
_reflns_number_total 4782
_reflns_threshold_expression >2sigma(I)
_cod_data_source_file c4cc00565a2.cif
_cod_data_source_block ndr-km
_cod_original_cell_volume 2065.3(13)
_cod_database_code 7112209
_chemical_oxdiff_formula 'C20 H20 O2 S1'
_chemical_oxdiff_usercomment '298K, COLORLESS BLOCK, 0.4 0.3 0.2'
_reflns_odcompleteness_completeness 98.92
_reflns_odcompleteness_iscentric 1
_reflns_odcompleteness_theta 26.32

loop_
_space_group_symop_id
_space_group_symop_operation_xyz
1 'x, y, z'
2 '-x+1/2, y+1/2, -z+1/2'
3 '-x, -y, -z'
4 'x-1/2, -y-1/2, z-1/2'

loop_
_atom_site_label
_atom_site_type_symbol
_atom_site_fract_x
_atom_site_fract_y
_atom_site_fract_z
_atom_site_U_iso_or_equiv
_atom_site_adp_type
_atom_site_occupancy
_atom_site_symmetry_multiplicity
_atom_site_calc_flag
_atom_site_refinement_flags
S1 S 1.01329(10) 0.88164(11) 0.35300(2) 0.0579(3) Uani 1 1 d .
O18 O 0.5241(3) 0.9839(3) 0.42339(7) 0.0671(7) Uani 1 1 d .
O16 O 0.7558(3) 1.0601(2) 0.46517(6) 0.0582(6) Uani 1 1 d .
O20 O 0.8447(3) 0.7496(2) 0.49929(5) 0.0530(5) Uani 1 1 d .
O14 O 0.9375(2) 0.5261(2) 0.39089(6) 0.0514(5) Uani 1 1 d .
O23 O 1.1314(2) 0.7348(2) 0.43628(6) 0.0508(5) Uani 1 1 d .
H23 H 1.0958 0.6730 0.4187 0.076 Uiso 1 1 calc R
O22 O 0.6826(3) 0.5805(2) 0.46023(6) 0.0628(6) Uani 1 1 d .
C15 C 0.6757(3) 0.9627(3) 0.43908(7) 0.0341(6) Uani 1 1 d .
C13 C 0.7747(3) 0.5705(3) 0.38608(7) 0.0344(6) Uani 1 1 d .
C3 C 0.7208(3) 0.7418(3) 0.39242(7) 0.0309(5) Uani 1 1 d .
H3 H 0.5829 0.7431 0.3923 0.037 Uiso 1 1 calc R
C24 C 0.6285(3) 0.4583(3) 0.36963(7) 0.0353(6) Uani 1 1 d .
C19 C 0.7683(3) 0.7004(3) 0.46505(8) 0.0377(6) Uani 1 1 d .
C2 C 0.7649(3) 0.8417(3) 0.35609(7) 0.0378(6) Uani 1 1 d .
H2 H 0.7025 0.9431 0.3583 0.045 Uiso 1 1 calc R
C4 C 0.8007(3) 0.8173(3) 0.43195(7) 0.0318(5) Uani 1 1 d .
C6 C 1.0542(4) 0.9753(4) 0.40018(9) 0.0508(8) Uani 1 1 d .
H6A H 1.1852 1.0087 0.4044 0.061 Uiso 1 1 calc R
H6B H 0.9752 1.0678 0.4003 0.061 Uiso 1 1 calc R
C5 C 1.0115(3) 0.8670(3) 0.43384(8) 0.0409(6) Uani 1 1 d .
H5 H 1.0402 0.9261 0.4583 0.049 Uiso 1 1 calc R
C25 C 0.6858(4) 0.3353(3) 0.34630(8) 0.0454(7) Uani 1 1 d .
H25 H 0.8128 0.3250 0.3425 0.055 Uiso 1 1 calc R
C29 C 0.4404(4) 0.4705(4) 0.37626(9) 0.0512(7) Uani 1 1 d .
H29 H 0.4007 0.5512 0.3917 0.061 Uiso 1 1 calc R
C17 C 0.6477(5) 1.1976(4) 0.47470(11) 0.0706(10) Uani 1 1 d .
H17A H 0.6240 1.2624 0.4518 0.106 Uiso 1 1 calc R
H17B H 0.7185 1.2559 0.4953 0.106 Uiso 1 1 calc R
H17C H 0.5295 1.1650 0.4833 0.106 Uiso 1 1 calc R
C21 C 0.8316(5) 0.6443(4) 0.53249(9) 0.0700(10) Uani 1 1 d .
H21A H 0.7759 0.5470 0.5232 0.105 Uiso 1 1 calc R
H21B H 0.7543 0.6913 0.5507 0.105 Uiso 1 1 calc R
H21C H 0.9559 0.6251 0.5454 0.105 Uiso 1 1 calc R
C26 C 0.5572(5) 0.2309(4) 0.32917(9) 0.0559(8) Uani 1 1 d .
H26 H 0.5949 0.1522 0.3129 0.067 Uiso 1 1 calc R
C7 C 0.6819(4) 0.7694(3) 0.31795(8) 0.0432(7) Uani 1 1 d .
C12 C 0.7844(5) 0.6703(4) 0.29516(9) 0.0614(9) Uani 1 1 d .
H12 H 0.9124 0.6532 0.3026 0.074 Uiso 1 1 calc R
C27 C 0.3711(5) 0.2438(4) 0.33632(10) 0.0616(9) Uani 1 1 d .
H27 H 0.2831 0.1719 0.3252 0.074 Uiso 1 1 calc R
C8 C 0.4953(5) 0.7952(4) 0.30658(9) 0.0639(9) Uani 1 1 d .
H8 H 0.4249 0.8608 0.3212 0.077 Uiso 1 1 calc R
C28 C 0.3128(4) 0.3622(4) 0.35987(11) 0.0650(9) Uani 1 1 d .
H28 H 0.1865 0.3686 0.3646 0.078 Uiso 1 1 calc R
C11 C 0.6984(7) 0.5980(5) 0.26206(10) 0.0832(12) Uani 1 1 d .
H11 H 0.7672 0.5320 0.2473 0.100 Uiso 1 1 calc R
C9 C 0.4122(7) 0.7227(6) 0.27313(13) 0.0967(14) Uani 1 1 d .
H9 H 0.2850 0.7407 0.2651 0.116 Uiso 1 1 calc R
C10 C 0.5141(8) 0.6240(6) 0.25138(12) 0.1010(15) Uani 1 1 d .
H10 H 0.4545 0.5751 0.2291 0.121 Uiso 1 1 calc R

loop_
_atom_site_aniso_label
_atom_site_aniso_U_11
_atom_site_aniso_U_22
_atom_site_aniso_U_33
_atom_site_aniso_U_23
_atom_site_aniso_U_13
_atom_site_aniso_U_12
S1 0.0458(4) 0.0776(6) 0.0517(5) 0.0095(4) 0.0118(3) -0.0130(4)
O18 0.0393(11) 0.0626(14) 0.0939(17) -0.0318(13) -0.0192(11) 0.0181(10)
O16 0.0595(12) 0.0434(12) 0.0651(13) -0.0214(11) -0.0249(10) 0.0189(10)
O20 0.0729(13) 0.0488(12) 0.0336(10) 0.0076(10) -0.0114(9) 0.0000(10)
O14 0.0405(10) 0.0487(12) 0.0633(13) -0.0072(10) -0.0027(9) 0.0140(9)
O23 0.0359(10) 0.0524(13) 0.0609(13) -0.0003(10) -0.0093(9) 0.0117(9)
O22 0.0974(16) 0.0445(12) 0.0455(12) 0.0075(10) 0.0032(11) -0.0215(12)
C15 0.0380(13) 0.0273(14) 0.0361(14) 0.0016(11) -0.0004(11) 0.0011(11)
C13 0.0373(13) 0.0350(15) 0.0312(13) 0.0004(11) 0.0060(10) 0.0055(11)
C3 0.0285(11) 0.0290(13) 0.0345(13) 0.0026(11) 0.0005(9) 0.0016(10)
C24 0.0429(14) 0.0283(14) 0.0350(13) 0.0040(12) 0.0050(11) 0.0038(11)
C19 0.0407(14) 0.0332(15) 0.0384(15) 0.0023(12) 0.0009(11) 0.0107(12)
C2 0.0370(13) 0.0375(15) 0.0382(14) 0.0056(12) 0.0017(11) -0.0002(11)
C4 0.0324(12) 0.0274(13) 0.0343(13) 0.0029(11) -0.0023(10) 0.0029(10)
C6 0.0348(14) 0.0547(19) 0.0606(19) 0.0098(16) -0.0063(12) -0.0119(13)
C5 0.0327(13) 0.0402(15) 0.0476(15) 0.0037(13) -0.0064(11) 0.0022(12)
C25 0.0492(15) 0.0363(16) 0.0516(17) -0.0020(14) 0.0092(13) 0.0058(13)
C29 0.0456(15) 0.0453(17) 0.065(2) -0.0140(16) 0.0159(14) -0.0015(13)
C17 0.078(2) 0.0456(19) 0.081(2) -0.0254(18) -0.0221(18) 0.0237(17)
C21 0.098(3) 0.070(2) 0.0396(17) 0.0229(17) -0.0020(16) 0.015(2)
C26 0.077(2) 0.0395(18) 0.0522(18) -0.0120(15) 0.0101(15) -0.0009(16)
C7 0.0575(17) 0.0403(16) 0.0313(13) 0.0096(13) 0.0025(12) -0.0056(13)
C12 0.079(2) 0.066(2) 0.0416(17) 0.0045(16) 0.0162(16) 0.0035(18)
C27 0.068(2) 0.049(2) 0.065(2) -0.0077(17) -0.0010(16) -0.0162(17)
C8 0.064(2) 0.072(2) 0.0523(19) -0.0046(18) -0.0114(15) -0.0052(17)
C28 0.0459(16) 0.058(2) 0.092(3) -0.016(2) 0.0127(16) -0.0082(15)
C11 0.136(4) 0.075(3) 0.041(2) -0.005(2) 0.022(2) -0.002(3)
C9 0.098(3) 0.109(4) 0.075(3) -0.009(3) -0.036(2) -0.007(3)
C10 0.146(4) 0.099(3) 0.051(2) -0.017(2) -0.017(3) -0.015(3)

loop_
_atom_type_symbol
_atom_type_description
_atom_type_scat_dispersion_real
_atom_type_scat_dispersion_imag
_atom_type_scat_source
C C 0.0033 0.0016 'International Tables Vol C Tables 4.2.6.8 and 6.1.1.4'
H H 0.0000 0.0000 'International Tables Vol C Tables 4.2.6.8 and 6.1.1.4'
O O 0.0106 0.0060 'International Tables Vol C Tables 4.2.6.8 and 6.1.1.4'
S S 0.1246 0.1234 'International Tables Vol C Tables 4.2.6.8 and 6.1.1.4'

loop_
_geom_angle_atom_site_label_1
_geom_angle_atom_site_label_2
_geom_angle_atom_site_label_3
_geom_angle
C6 S1 C2 95.68(13)
C15 O16 C17 117.6(2)
C19 O20 C21 116.4(2)
O18 C15 O16 122.1(2)
O18 C15 C4 124.4(2)
O16 C15 C4 113.5(2)
O14 C13 C3 121.9(2)
O14 C13 C24 118.1(2)
C24 C13 C3 119.7(2)
C13 C3 C2 109.5(2)
C13 C3 C4 116.48(19)
C4 C3 C2 112.3(2)
C25 C24 C13 117.8(2)
C29 C24 C13 122.7(2)
C29 C24 C25 119.5(3)
O20 C19 C4 111.6(2)
O22 C19 O20 123.9(3)
O22 C19 C4 124.5(2)
C3 C2 S1 115.21(17)
C7 C2 S1 108.82(18)
C7 C2 C3 111.8(2)
C3 C4 C15 107.74(18)
C3 C4 C5 114.4(2)
C19 C4 C15 105.63(19)
C19 C4 C3 107.5(2)
C19 C4 C5 111.29(19)
C5 C4 C15 109.8(2)
C5 C6 S1 112.3(2)
O23 C5 C4 111.0(2)
O23 C5 C6 111.2(2)
C6 C5 C4 113.6(2)
C26 C25 C24 120.8(3)
C28 C29 C24 119.4(3)
C25 C26 C27 119.0(3)
C12 C7 C2 123.3(3)
C8 C7 C2 117.6(3)
C8 C7 C12 119.0(3)
C11 C12 C7 121.0(3)
C26 C27 C28 121.0(3)
C7 C8 C9 119.0(4)
C29 C28 C27 120.3(3)
C10 C11 C12 119.2(4)
C8 C9 C10 121.3(4)
C11 C10 C9 120.5(4)

loop_
_geom_bond_atom_site_label_1
_geom_bond_atom_site_label_2
_geom_bond_distance
S1 C2 1.812(3)
S1 C6 1.797(3)
O18 C15 1.167(3)
O16 C15 1.306(3)
O16 C17 1.459(3)
O20 C19 1.308(3)
O20 C21 1.460(3)
O14 C13 1.213(3)
O23 C5 1.412(3)
O22 C19 1.194(3)
C15 C4 1.561(3)
C13 C3 1.534(3)
C13 C24 1.481(3)
C3 C2 1.566(3)
C3 C4 1.551(3)
C24 C25 1.405(4)
C24 C29 1.383(4)
C19 C4 1.545(4)
C2 C7 1.507(4)
C4 C5 1.552(3)
C6 C5 1.532(4)
C25 C26 1.365(4)
C29 C28 1.373(4)
C26 C27 1.374(4)
C7 C12 1.405(4)
C7 C8 1.360(4)
C12 C11 1.375(5)
C27 C28 1.383(5)
C8 C9 1.379(5)
C11 C10 1.341(6)
C9 C10 1.379(6)
